data_7111321
loop_
_publ_author_name
'Yamaguchi, Yoshitaka'
'Kashiwabara, Taigo'
'Ogata, Kenichi'
'Miura, Yumiko'
'Nakamura, Yoshiyuki'
'Kobayashi, Kimiko'
'Ito, Takashi'

_publ_section_title
;
 Synthesis and reactivity of triethylborane adduct of N-heterocyclic
 carbene: versatile synthons for synthesis of N-heterocyclic carbene
 complexes
;
_journal_issue 19
_journal_name_full 'Chemical Communications'
_journal_page_first 2160
_journal_page_last 2161
_journal_paper_doi 10.1039/b405459h
_journal_year 2004
_chemical_formula_moiety 'C15 H31 B N2 '
_chemical_formula_sum 'C15 H31 B N2'
_chemical_formula_weight 250.23
_space_group_IT_number 62
_symmetry_cell_setting orthorhombic
_symmetry_Int_Tables_number 62
_symmetry_space_group_name_Hall '-P 2ac 2n'
_symmetry_space_group_name_H-M 'P n m a'
_audit_creation_date 'Thu Feb 19 20:15:17 2004'
_audit_creation_method 'by teXsan'
_cell_angle_alpha 90
_cell_angle_beta 90
_cell_angle_gamma 90
_cell_formula_units_Z 4
_cell_length_a 16.033(8)
_cell_length_b 9.904(8)
_cell_length_c 10.58(1)
_cell_measurement_reflns_used 24
_cell_measurement_temperature 223.2
_cell_measurement_theta_max 14.9
_cell_measurement_theta_min 12.8
_cell_volume 1680(2)
_computing_cell_refinement 'MSC/AFC Diffractometer Control'
_computing_data_collection 'MSC/AFC Diffractometer Control'
_computing_data_reduction 'teXsan Ver. 1.11'
_computing_publication_material 'teXsan Ver. 1.11'
_computing_structure_refinement 'teXsan Ver. 1.10'
_computing_structure_solution SIR92
_diffrn_measured_fraction_theta_full 0.9989
_diffrn_measured_fraction_theta_max 0.9989
_diffrn_measurement_device_type 'Rigaku AFC7R'
_diffrn_measurement_method \w-2\q
_diffrn_radiation_type 'Mo K\a'
_diffrn_radiation_wavelength 0.7107
_diffrn_reflns_av_R_equivalents 0.066
_diffrn_reflns_limit_h_max 19
_diffrn_reflns_limit_h_min 0
_diffrn_reflns_limit_k_max 12
_diffrn_reflns_limit_k_min 0
_diffrn_reflns_limit_l_max 0
_diffrn_reflns_limit_l_min -13
_diffrn_reflns_number 2788
_diffrn_reflns_theta_full 26.25
_diffrn_reflns_theta_max 26.25
_diffrn_standards_decay_% 2.85
_diffrn_standards_interval_count 150
_diffrn_standards_number 3
_exptl_absorpt_coefficient_mu 0.056
_exptl_absorpt_correction_type none
_exptl_crystal_colour colorless
_exptl_crystal_density_diffrn 0.989
_exptl_crystal_density_method 'not measured'
_exptl_crystal_description prismatic
_exptl_crystal_size_max 0.300
_exptl_crystal_size_mid 0.250
_exptl_crystal_size_min 0.080
_refine_diff_density_max 0.20
_refine_diff_density_min -0.42
_refine_ls_extinction_method none
_refine_ls_goodness_of_fit_ref 1.653
_refine_ls_number_parameters 140
_refine_ls_number_reflns 1754
_refine_ls_R_factor_gt 0.0823
_refine_ls_shift/su_max 0.0215
_refine_ls_structure_factor_coef Fsqd
_refine_ls_weighting_details 'w = 1/[\s^2^(Fo^2^) + (0.05000(Max(Fo^2^,0) + 2Fc^2^)/3)^2^]'
_refine_ls_weighting_scheme calc
_refine_ls_wR_factor_ref 0.2122
_reflns_number_gt 901
_reflns_number_total 1791
_reflns_threshold_expression F^2^>2.0\s(F^2^)
_cod_data_source_file b405459hsup1.cif
_cod_data_source_block YAMA2a_IiPrBEt3
_cod_original_sg_symbol_H-M Pnma
_cod_original_formula_sum 'C15 H31 B N2 '
_cod_database_code 7111321

loop_
_symmetry_equiv_pos_as_xyz
x,y,z
1/2+x,1/2-y,1/2-z
-x,1/2+y,-z
1/2-x,-y,1/2+z
-x,-y,-z
1/2-x,1/2+y,1/2+z
x,1/2-y,z
1/2+x,y,1/2-z

loop_
_atom_site_label
_atom_site_type_symbol
_atom_site_fract_x
_atom_site_fract_y
_atom_site_fract_z
_atom_site_U_iso_or_equiv
_atom_site_adp_type
_atom_site_occupancy
_atom_site_calc_flag
_atom_site_refinement_flags
N(1) N 0.0754(2) 0.2500 0.2822(3) 0.0419(10) Uani 1.00 d S
N(2) N 0.0603(2) 0.2500 0.4845(3) 0.0428(10) Uani 1.00 d S
C(1) C 0.1200(2) 0.2500 0.3908(3) 0.037(1) Uani 1.00 d S
C(2) C -0.0087(3) 0.2500 0.3069(5) 0.054(1) Uani 1.00 d S
C(3) C -0.0187(3) 0.2500 0.4319(5) 0.055(1) Uani 1.00 d S
C(4) C 0.1082(3) 0.2500 0.1514(4) 0.054(1) Uani 1.00 d S
C(5) C 0.0813(2) 0.1229(4) 0.0835(3) 0.075(1) Uani 1.00 d .
C(6) C 0.0729(3) 0.2500 0.6218(4) 0.055(1) Uani 1.00 d S
C(7) C 0.0360(4) 0.3736(5) 0.6812(4) 0.114(2) Uani 1.00 d .
C(8) C 0.2617(2) 0.2500 0.5435(4) 0.048(1) Uani 1.00 d S
C(9) C 0.3564(3) 0.2500 0.5495(7) 0.066(2) Uani 1.00 d S
C(10) C 0.2572(2) 0.1108(4) 0.3282(3) 0.057(1) Uani 1.00 d .
C(11) C 0.2221(3) -0.0195(4) 0.3805(5) 0.073(1) Uani 1.00 d .
B(1) B 0.2248(3) 0.2500 0.3997(4) 0.041(1) Uani 1.00 d S
H(1) H -0.054(2) 0.2500 0.237(4) 0.035(9) Uiso 1.00 d S
H(2) H -0.069(2) 0.2500 0.492(4) 0.05(1) Uiso 1.00 d S
H(3) H 0.165(3) 0.2500 0.154(4) 0.06(1) Uiso 1.00 d S
H(4) H 0.0972 0.0462 0.1317 0.0896 Uiso 1.00 calc .
H(5) H 0.1073 0.1192 0.0029 0.0896 Uiso 1.00 calc .
H(6) H 0.0225 0.1234 0.0732 0.0896 Uiso 1.00 calc .
H(7) H 0.133(3) 0.2500 0.646(5) 0.08(1) Uiso 1.00 d S
H(8) H -0.0210 0.3810 0.6576 0.1366 Uiso 1.00 calc .
H(9) H 0.0655 0.4512 0.6530 0.1366 Uiso 1.00 calc .
H(10) H 0.0401 0.3670 0.7705 0.1366 Uiso 1.00 calc .
H(11) H 0.244(1) 0.171(2) 0.604(2) 0.030(6) Uiso 1.00 d .
H(12) H 0.375(3) 0.2500 0.624(4) 0.04(1) Uiso 1.00 d S
H(13) H 0.382(2) 0.168(4) 0.504(3) 0.08(1) Uiso 1.00 d .
H(14) H 0.323(3) 0.108(4) 0.333(4) 0.12(1) Uiso 1.00 d .
H(15) H 0.253(3) 0.114(5) 0.244(5) 0.11(1) Uiso 1.00 d .
H(16) H 0.237(3) -0.037(5) 0.456(5) 0.11(2) Uiso 1.00 d .
H(17) H 0.159(4) -0.023(5) 0.368(4) 0.14(2) Uiso 1.00 d .
H(18) H 0.245(3) -0.101(5) 0.335(4) 0.10(1) Uiso 1.00 d .

loop_
_atom_site_aniso_label
_atom_site_aniso_U_11
_atom_site_aniso_U_22
_atom_site_aniso_U_33
_atom_site_aniso_U_12
_atom_site_aniso_U_13
_atom_site_aniso_U_23
N(1) 0.033(2) 0.053(2) 0.040(2) 0.0000 -0.004(2) 0.0000
N(2) 0.036(2) 0.055(2) 0.038(2) 0.0000 -0.005(1) 0.0000
C(1) 0.028(2) 0.049(2) 0.033(2) 0.0000 -0.006(2) 0.0000
C(2) 0.040(2) 0.060(3) 0.062(3) 0.0000 -0.014(2) 0.0000
C(3) 0.038(2) 0.069(3) 0.058(3) 0.0000 -0.001(2) 0.0000
C(4) 0.053(3) 0.076(4) 0.034(2) 0.0000 -0.003(2) 0.0000
C(5) 0.093(3) 0.080(3) 0.052(2) 0.004(2) -0.009(2) -0.016(2)
C(6) 0.052(3) 0.081(4) 0.034(2) 0.0000 0.006(2) 0.0000
C(7) 0.188(5) 0.092(3) 0.062(3) 0.024(3) 0.000(3) -0.024(3)
C(8) 0.037(2) 0.060(3) 0.046(3) 0.0000 -0.011(2) 0.0000
C(9) 0.046(3) 0.077(4) 0.076(4) 0.0000 -0.028(3) 0.0000
C(10) 0.051(2) 0.069(2) 0.049(2) 0.010(2) 0.001(2) -0.008(2)
C(11) 0.074(3) 0.061(3) 0.084(3) 0.013(2) -0.008(3) -0.009(3)
B(1) 0.031(2) 0.055(3) 0.039(3) 0.0000 -0.004(2) 0.0000

loop_
_atom_type_symbol
_atom_type_description
_atom_type_scat_dispersion_real
_atom_type_scat_dispersion_imag
_atom_type_scat_source
C C 0.003 0.002
;International Tables for Crystallography
(1992, Vol. C, Tables 4.2.6.8 and 6.1.1.1)
;
H H 0.000 0.000
;International Tables for Crystallography
(1992, Vol. C, Table 6.1.1.2)
;
B B 0.001 0.001
;International Tables for Crystallography
(1992, Vol. C, Tables 4.2.6.8 and 6.1.1.1)
;
N N 0.006 0.003
;International Tables for Crystallography
(1992, Vol. C, Tables 4.2.6.8 and 6.1.1.1)
;

loop_
_geom_angle_atom_site_label_1
_geom_angle_atom_site_label_2
_geom_angle_atom_site_label_3
_geom_angle
_geom_angle_site_symmetry_1
_geom_angle_site_symmetry_3
_geom_angle_publ_flag
C(1) N(1) C(2) 110.9(3) . . yes
C(1) N(1) C(4) 127.3(3) . . yes
C(2) N(1) C(4) 121.8(3) . . yes
C(1) N(2) C(3) 110.3(3) . . yes
C(1) N(2) C(6) 128.0(3) . . yes
C(3) N(2) C(6) 121.7(4) . . yes
N(1) C(1) N(2) 104.1(3) . . yes
N(1) C(1) B(1) 125.1(3) . . yes
N(2) C(1) B(1) 130.8(3) . . yes
N(1) C(2) C(3) 107.9(4) . . yes
N(1) C(2) H(1) 123(1) . . no
C(3) C(2) H(1) 128(1) . . no
N(2) C(3) C(2) 106.8(4) . . yes
N(2) C(3) H(2) 117(2) . . no
C(2) C(3) H(2) 135(2) . . no
N(1) C(4) C(5) 110.1(2) . . yes
N(1) C(4) C(5) 110.1(2) . 7_555 yes
N(1) C(4) H(3) 108(2) . . no
C(5) C(4) C(5) 112.7(4) . 7_555 yes
C(5) C(4) H(3) 107(1) . . no
C(5) C(4) H(3) 107(1) 7_555 . no
C(4) C(5) H(4) 109.5 . . no
C(4) C(5) H(5) 109.5 . . no
C(4) C(5) H(6) 109.5 . . no
H(4) C(5) H(5) 109.5 . . no
H(4) C(5) H(6) 109.5 . . no
H(5) C(5) H(6) 109.5 . . no
N(2) C(6) C(7) 111.1(3) . . yes
N(2) C(6) C(7) 111.1(3) . 7_555 yes
N(2) C(6) H(7) 112(2) . . no
C(7) C(6) C(7) 109.7(5) . 7_555 yes
C(7) C(6) H(7) 105(1) . . no
C(7) C(6) H(7) 105(1) 7_555 . no
C(6) C(7) H(8) 109.5 . . no
C(6) C(7) H(9) 109.5 . . no
C(6) C(7) H(10) 109.5 . . no
H(8) C(7) H(9) 109.5 . . no
H(8) C(7) H(10) 109.5 . . no
H(9) C(7) H(10) 109.5 . . no
C(9) C(8) B(1) 113.6(4) . . yes
C(9) C(8) H(11) 104(1) . . no
C(9) C(8) H(11) 104(1) . 7_555 no
B(1) C(8) H(11) 118(1) . . no
B(1) C(8) H(11) 118(1) . 7_555 no
H(11) C(8) H(11) 95(2) . 7_555 no
C(8) C(9) H(12) 112(3) . . no
C(8) C(9) H(13) 112(1) . . no
C(8) C(9) H(13) 112(1) . 7_555 no
H(12) C(9) H(13) 107(2) . . no
H(12) C(9) H(13) 107(2) . 7_555 no
H(13) C(9) H(13) 103(4) . 7_555 no
C(11) C(10) B(1) 115.3(3) . . yes
C(11) C(10) H(14) 109(2) . . no
C(11) C(10) H(15) 111(2) . . no
B(1) C(10) H(14) 108(2) . . no
B(1) C(10) H(15) 113(2) . . no
H(14) C(10) H(15) 97(3) . . no
C(10) C(11) H(16) 114(3) . . no
C(10) C(11) H(17) 110(2) . . no
C(10) C(11) H(18) 112(2) . . no
H(16) C(11) H(17) 113(4) . . no
H(16) C(11) H(18) 100(4) . . no
H(17) C(11) H(18) 105(3) . . no
C(1) B(1) C(8) 114.4(3) . . yes
C(1) B(1) C(10) 106.7(2) . . yes
C(1) B(1) C(10) 106.7(2) . 7_555 yes
C(8) B(1) C(10) 108.2(2) . . yes
C(8) B(1) C(10) 108.2(2) . 7_555 yes
C(10) B(1) C(10) 112.8(4) . 7_555 yes

loop_
_geom_bond_atom_site_label_1
_geom_bond_atom_site_label_2
_geom_bond_distance
_geom_bond_site_symmetry_2
_geom_bond_publ_flag
N(1) C(1) 1.354(5) . yes
N(1) C(2) 1.374(5) . yes
N(1) C(4) 1.480(5) . yes
N(2) C(1) 1.379(5) . yes
N(2) C(3) 1.384(5) . yes
N(2) C(6) 1.468(5) . yes
C(1) B(1) 1.683(5) . yes
C(2) C(3) 1.332(7) . yes
C(2) H(1) 1.03(4) . no
C(3) H(2) 1.03(4) . no
C(4) C(5) 1.512(4) . yes
C(4) C(5) 1.512(4) 7_555 yes
C(4) H(3) 0.90(5) . no
C(5) H(4) 0.950 . no
C(5) H(5) 0.950 . no
C(5) H(6) 0.950 . no
C(6) C(7) 1.498(5) . yes
C(6) C(7) 1.498(5) 7_555 yes
C(6) H(7) 1.00(5) . no
C(7) H(8) 0.950 . no
C(7) H(9) 0.950 . no
C(7) H(10) 0.950 . no
C(8) C(9) 1.520(6) . yes
C(8) B(1) 1.633(6) . yes
C(8) H(11) 1.05(2) . no
C(8) H(11) 1.05(2) 7_555 no
C(9) H(12) 0.85(4) . no
C(9) H(13) 1.03(4) . no
C(9) H(13) 1.03(4) 7_555 no
C(10) C(11) 1.512(6) . yes
C(10) B(1) 1.656(4) . yes
C(10) H(14) 1.06(5) . no
C(10) H(15) 0.89(5) . no
C(11) H(16) 0.85(5) . no
C(11) H(17) 1.02(6) . no
C(11) H(18) 1.01(5) . no

loop_
_geom_contact_atom_site_label_1
_geom_contact_atom_site_label_2
_geom_contact_distance
_geom_contact_site_symmetry_2
C(2) H(14) 3.38(5) 2_455
C(2) H(14) 3.38(5) 8_455
C(5) H(13) 3.06(4) 4_554
C(5) H(16) 3.32(5) 4_554
C(5) H(13) 3.36(4) 8_455
C(7) H(17) 3.33(6) 3_556
C(7) H(12) 3.52(4) 2_456
C(8) H(18) 3.42(4) 4_555
C(8) H(18) 3.42(4) 6_555
C(9) H(1) 3.36(4) 2_555
C(10) H(1) 3.40(3) 2_555
C(11) H(11) 3.33(2) 4_554
H(1) H(14) 2.53(6) 2_455
H(1) H(14) 2.53(6) 8_455
H(1) H(13) 2.87(5) 2_455
H(1) H(13) 2.87(5) 8_455
H(1) H(15) 3.38(5) 2_455
H(1) H(15) 3.38(5) 8_455
H(2) H(17) 3.05(6) 3_556
H(2) H(17) 3.05(6) 5_556
H(2) H(16) 3.47(6) 3_556
H(2) H(16) 3.47(6) 5_556
H(3) H(16) 3.37(6) 4_554
H(3) H(16) 3.37(6) 6_554
H(7) H(18) 3.16(7) 4_555
H(7) H(18) 3.16(7) 6_555
H(11) H(18) 2.55(5) 4_555
H(11) H(15) 3.19(5) 4_555
H(11) H(18) 3.33(5) 6_555
H(11) H(17) 3.52(5) 4_555
H(12) H(18) 3.29(5) 4_555
H(12) H(18) 3.29(5) 6_555
H(12) H(17) 3.46(5) 4_555
H(12) H(17) 3.46(5) 6_555
H(15) H(16) 3.15(8) 4_554
H(18) H(18) 2.94(9) 7_545

loop_
_geom_torsion_atom_site_label_1
_geom_torsion_atom_site_label_2
_geom_torsion_atom_site_label_3
_geom_torsion_atom_site_label_4
_geom_torsion
_geom_torsion_site_symmetry_3
_geom_torsion_site_symmetry_4
_geom_torsion_publ_flag
N(1) C(1) N(2) C(3) 0.0000(1) . . yes
N(1) C(1) N(2) C(6) 180.0000(3) . . yes
N(1) C(1) B(1) C(8) 180.0000(1) . . yes
N(1) C(1) B(1) C(10) -60.4(2) . . yes
N(1) C(1) B(1) C(10) 60.4(2) . 7_555 yes
N(1) C(2) C(3) N(2) 0.0000(1) . . yes
N(2) C(1) N(1) C(2) 0.0000(2) . . yes
N(2) C(1) N(1) C(4) 180.0 . . yes
N(2) C(1) B(1) C(8) 0.0000(1) . . yes
N(2) C(1) B(1) C(10) 119.6(2) . . yes
N(2) C(1) B(1) C(10) -119.6(2) . 7_555 yes
C(1) N(1) C(2) C(3) 0.0 . . yes
C(1) N(1) C(4) C(5) 117.6(3) . . yes
C(1) N(1) C(4) C(5) -117.6(3) . 7_555 yes
C(1) N(2) C(3) C(2) 0.0 . . yes
C(1) N(2) C(6) C(7) 118.8(4) . . yes
C(1) N(2) C(6) C(7) -118.8(4) . 7_555 yes
C(1) B(1) C(8) C(9) 180.0000(2) . . yes
C(1) B(1) C(10) C(11) -56.9(4) . . yes
C(1) B(1) C(10) C(11) 56.9(4) 7_555 7_555 yes
C(2) N(1) C(1) B(1) 180.0000(3) . . yes
C(2) N(1) C(4) C(5) -62.4(3) . . yes
C(2) N(1) C(4) C(5) 62.4(3) . 7_555 yes
C(2) C(3) N(2) C(6) 180.0000(2) . . yes
C(3) N(2) C(1) B(1) 180.0000(1) . . yes
C(3) N(2) C(6) C(7) -61.2(4) . . yes
C(3) N(2) C(6) C(7) 61.2(4) . 7_555 yes
C(3) C(2) N(1) C(4) 180.0000(1) . . yes
C(4) N(1) C(1) B(1) 0.0000(1) . . yes
C(6) N(2) C(1) B(1) 0.0 . . yes
C(8) B(1) C(10) C(11) 66.6(4) . . yes
C(8) B(1) C(10) C(11) -66.6(4) 7_555 7_555 yes
C(9) C(8) B(1) C(10) 61.3(2) . . yes
C(9) C(8) B(1) C(10) -61.3(2) . 7_555 yes
C(10) B(1) C(10) C(11) 173.7(3) 7_555 7_555 yes
C(10) B(1) C(10) C(11) 173.7(3) 7_555 7_555 yes
